data_7041869
loop_
_publ_author_name
'Borisova, Nataliya E.'
'Kharcheva, Anastasia V.'
'Patsaeva, Svetlana V.'
'Korotkov, Leonid A.'
'Bakaev, Sergey'
'Reshetova, Marina D.'
'Lyssenko, Konstantin A.'
'Belova, Elena V.'
'Myasoedov, Boris F.'

_publ_section_title
;
 Hard-and-soft phosphinoxide receptors for f-element binding: structure
 and photophysical properties of europium(iii) complexes.
;
_journal_issue 7
_journal_name_full 'Dalton transactions (Cambridge, England : 2003)'
_journal_page_first 2238
_journal_page_last 2248
_journal_paper_doi 10.1039/c6dt04681a
_journal_volume 46
_journal_year 2017
_chemical_formula_moiety 'C34 H26 Gd N5 O11 P2'
_chemical_formula_sum 'C34 H26 Gd N5 O11 P2'
_chemical_formula_weight 899.79
_space_group_crystal_system monoclinic
_space_group_IT_number 14
_space_group_name_Hall '-P 2ybc'
_space_group_name_H-M_alt 'P 1 21/c 1'
_symmetry_space_group_name_Hall '-P 2ybc'
_symmetry_space_group_name_H-M 'P 1 21/c 1'
_atom_sites_solution_hydrogens geom
_audit_creation_method SHELXL-2014/6
_audit_update_record
;
2016-12-11 deposited with the CCDC.
2017-01-05 downloaded from the CCDC.
;
_cell_angle_alpha 90
_cell_angle_beta 90.195(3)
_cell_angle_gamma 90
_cell_formula_units_Z 8
_cell_length_a 20.593(2)
_cell_length_b 17.456(2)
_cell_length_c 19.150(2)
_cell_measurement_reflns_used 3034
_cell_measurement_temperature 120(2)
_cell_measurement_theta_max 30
_cell_measurement_theta_min 3
_cell_volume 6883.8(13)
_computing_cell_refinement 'APEX2 (Bruker, 2005)'
_computing_data_collection 'APEX2 (Bruker, 2005)'
_computing_data_reduction 'APEX2 (Bruker, 2005)'
_computing_molecular_graphics 'SHELXL-2014/6 (Sheldrick, 2014)'
_computing_publication_material 'SHELXL-2014/6 (Sheldrick, 2014)'
_computing_structure_refinement 'SHELXL-2014/6 (Sheldrick, 2014)'
_computing_structure_solution 'APEX2 (Bruker, 2005)'
_diffrn_ambient_temperature 120(2)
_diffrn_measured_fraction_theta_full 1.000
_diffrn_measured_fraction_theta_max 1.000
_diffrn_measurement_device_type 'Bruker SMART APEX2 CCD area detector'
_diffrn_measurement_method 'phi and omega scans'
_diffrn_radiation_type MoK\a
_diffrn_radiation_wavelength 0.71073
_diffrn_reflns_av_R_equivalents 0.1374
_diffrn_reflns_av_unetI/netI 0.1093
_diffrn_reflns_Laue_measured_fraction_full 1.000
_diffrn_reflns_Laue_measured_fraction_max 1.000
_diffrn_reflns_limit_h_max 26
_diffrn_reflns_limit_h_min -26
_diffrn_reflns_limit_k_max 22
_diffrn_reflns_limit_k_min -22
_diffrn_reflns_limit_l_max 24
_diffrn_reflns_limit_l_min -24
_diffrn_reflns_number 71003
_diffrn_reflns_point_group_measured_fraction_full 1.000
_diffrn_reflns_point_group_measured_fraction_max 1.000
_diffrn_reflns_theta_full 25.242
_diffrn_reflns_theta_max 27.000
_diffrn_reflns_theta_min 0.989
_exptl_absorpt_coefficient_mu 2.090
_exptl_crystal_colour colorless
_exptl_crystal_density_diffrn 1.736
_exptl_crystal_description prism
_exptl_crystal_F_000 3576
_exptl_crystal_size_max 0.350
_exptl_crystal_size_mid 0.050
_exptl_crystal_size_min 0.050
_refine_diff_density_max 2.305
_refine_diff_density_min -2.709
_refine_diff_density_rms 0.185
_refine_ls_extinction_method none
_refine_ls_goodness_of_fit_ref 1.020
_refine_ls_hydrogen_treatment constr
_refine_ls_matrix_type full
_refine_ls_number_parameters 955
_refine_ls_number_reflns 15030
_refine_ls_number_restraints 0
_refine_ls_restrained_S_all 1.020
_refine_ls_R_factor_all 0.0992
_refine_ls_R_factor_gt 0.0575
_refine_ls_shift/su_max 0.002
_refine_ls_shift/su_mean 0.000
_refine_ls_structure_factor_coef Fsqd
_refine_ls_weighting_details 'w=1/[\s^2^(Fo^2^)+(0.0563P)^2^] where P=(Fo^2^+2Fc^2^)/3'
_refine_ls_weighting_scheme calc
_refine_ls_wR_factor_gt 0.1198
_refine_ls_wR_factor_ref 0.1401
_reflns_Friedel_coverage 0.000
_reflns_number_gt 10163
_reflns_number_total 15030
_reflns_threshold_expression 'I > 2\s(I)'
_cod_data_source_file c6dt04681a2.cif
_cod_data_source_block Gd1
_cod_depositor_comments 'Adding full bibliography for 7041864--7041869.cif.'
_cod_original_cell_volume 6883.7(14)
_cod_database_code 7041869
_shelx_space_group_comment
;
The symmetry employed for this shelxl refinement is uniquely defined
by the following loop, which should always be used as a source of
symmetry information in preference to the above space-group names.
They are only intended as comments.
;
_shelx_estimated_absorpt_t_min 0.528
_shelx_estimated_absorpt_t_max 0.903
_shelxl_version_number 2014/6

loop_
_space_group_symop_operation_xyz
'x, y, z'
'-x, y+1/2, -z+1/2'
'-x, -y, -z'
'x, -y-1/2, z-1/2'

loop_
_atom_site_label
_atom_site_type_symbol
_atom_site_fract_x
_atom_site_fract_y
_atom_site_fract_z
_atom_site_U_iso_or_equiv
_atom_site_adp_type
_atom_site_occupancy
_atom_site_site_symmetry_order
_atom_site_calc_flag
_atom_site_refinement_flags_posn
_atom_site_refinement_flags_adp
Gd1 Gd 0.34865(2) 0.92616(2) 0.28848(2) 0.01163(9) Uani 1 1 d . .
Gd2 Gd -0.15382(2) 0.91368(2) 0.21796(2) 0.01208(9) Uani 1 1 d . .
P1 P 0.27300(9) 0.98011(11) 0.12918(10) 0.0153(4) Uani 1 1 d . .
O1 O 0.2955(2) 1.0015(3) 0.2013(2) 0.0157(11) Uani 1 1 d . .
P2 P 0.45858(9) 0.80403(11) 0.36932(10) 0.0153(4) Uani 1 1 d . .
O2 O 0.4394(2) 0.8857(3) 0.3543(3) 0.0168(11) Uani 1 1 d . .
N1 N 0.2927(3) 0.8435(3) 0.1849(3) 0.0136(12) Uani 1 1 d . .
N2 N 0.3606(3) 0.7741(3) 0.2871(3) 0.0123(12) Uani 1 1 d . .
C1' C 0.3163(4) 0.7310(4) 0.2533(4) 0.0173(16) Uani 1 1 d . .
C1 C 0.2891(3) 0.7662(4) 0.1894(4) 0.0158(15) Uani 1 1 d . .
C2' C 0.3000(4) 0.6585(4) 0.2758(4) 0.0221(17) Uani 1 1 d . .
H2'A H 0.2666 0.6305 0.2528 0.027 Uiso 1 1 calc R U
C2 C 0.2633(4) 0.7218(4) 0.1361(4) 0.0230(18) Uani 1 1 d . .
H2A H 0.2611 0.6677 0.1410 0.028 Uiso 1 1 calc R U
C3' C 0.3327(4) 0.6265(4) 0.3323(4) 0.0231(18) Uani 1 1 d . .
H3'A H 0.3212 0.5771 0.3491 0.028 Uiso 1 1 calc R U
C3 C 0.2408(4) 0.7568(4) 0.0755(4) 0.029(2) Uani 1 1 d . .
H3A H 0.2233 0.7270 0.0383 0.035 Uiso 1 1 calc R U
C4' C 0.3820(4) 0.6675(4) 0.3638(4) 0.0225(17) Uani 1 1 d . .
H4'A H 0.4072 0.6457 0.4004 0.027 Uiso 1 1 calc R U
C4 C 0.2443(4) 0.8352(4) 0.0703(4) 0.0269(19) Uani 1 1 d . .
H4A H 0.2294 0.8609 0.0296 0.032 Uiso 1 1 calc R U
C5 C 0.2700(4) 0.8757(4) 0.1258(4) 0.0190(16) Uani 1 1 d . .
C5' C 0.3936(3) 0.7418(4) 0.3403(4) 0.0176(16) Uani 1 1 d . .
C6' C 0.4743(3) 0.7830(4) 0.4595(4) 0.0163(15) Uani 1 1 d . .
C6 C 0.1913(4) 1.0081(4) 0.1100(4) 0.0199(17) Uani 1 1 d . .
C7' C 0.5371(4) 0.7911(4) 0.4861(4) 0.0226(17) Uani 1 1 d . .
H7'A H 0.5714 0.8070 0.4565 0.027 Uiso 1 1 calc R U
C7 C 0.1425(4) 0.9760(5) 0.1505(4) 0.0260(18) Uani 1 1 d . .
H7A H 0.1535 0.9411 0.1867 0.031 Uiso 1 1 calc R U
C8' C 0.5490(4) 0.7757(5) 0.5558(4) 0.0281(19) Uani 1 1 d . .
H8'A H 0.5912 0.7839 0.5745 0.034 Uiso 1 1 calc R U
C8 C 0.0782(4) 0.9943(5) 0.1384(5) 0.035(2) Uani 1 1 d . .
H8A H 0.0452 0.9730 0.1671 0.041 Uiso 1 1 calc R U
C9' C 0.5009(4) 0.7489(5) 0.5984(4) 0.0252(18) Uani 1 1 d . .
H9'A H 0.5106 0.7354 0.6453 0.030 Uiso 1 1 calc R U
C9 C 0.0617(4) 1.0434(5) 0.0851(5) 0.037(2) Uani 1 1 d . .
H9A H 0.0174 1.0555 0.0762 0.044 Uiso 1 1 calc R U
C10 C 0.1102(4) 1.0751(5) 0.0442(5) 0.038(2) Uani 1 1 d . .
H10A H 0.0992 1.1089 0.0072 0.045 Uiso 1 1 calc R U
C10' C 0.4373(4) 0.7413(5) 0.5728(4) 0.0259(18) Uani 1 1 d . .
H10B H 0.4034 0.7236 0.6023 0.031 Uiso 1 1 calc R U
C11' C 0.4249(4) 0.7600(5) 0.5035(4) 0.0235(17) Uani 1 1 d . .
H11A H 0.3817 0.7571 0.4860 0.028 Uiso 1 1 calc R U
C11 C 0.1741(4) 1.0578(5) 0.0571(4) 0.0288(19) Uani 1 1 d . .
H11B H 0.2070 1.0804 0.0292 0.035 Uiso 1 1 calc R U
C12' C 0.5273(3) 0.7774(4) 0.3179(4) 0.0159(15) Uani 1 1 d . .
C12 C 0.3277(3) 1.0161(4) 0.0644(4) 0.0174(16) Uani 1 1 d . .
C13 C 0.3801(4) 1.0590(4) 0.0881(4) 0.0259(18) Uani 1 1 d . .
H13A H 0.3852 1.0685 0.1366 0.031 Uiso 1 1 calc R U
C13' C 0.5649(4) 0.8374(4) 0.2921(4) 0.0209(17) Uani 1 1 d . .
H13B H 0.5551 0.8889 0.3044 0.025 Uiso 1 1 calc R U
C14' C 0.6168(4) 0.8216(5) 0.2482(4) 0.0257(18) Uani 1 1 d . .
H14A H 0.6437 0.8620 0.2319 0.031 Uiso 1 1 calc R U
C14 C 0.4249(4) 1.0877(5) 0.0418(5) 0.033(2) Uani 1 1 d . .
H14B H 0.4612 1.1159 0.0586 0.040 Uiso 1 1 calc R U
C15 C 0.4174(4) 1.0756(5) -0.0281(5) 0.033(2) Uani 1 1 d . .
H15A H 0.4484 1.0956 -0.0598 0.040 Uiso 1 1 calc R U
C15' C 0.6291(4) 0.7476(4) 0.2284(4) 0.0219(17) Uani 1 1 d . .
H15B H 0.6635 0.7375 0.1968 0.026 Uiso 1 1 calc R U
C16' C 0.5929(4) 0.6881(5) 0.2534(4) 0.0224(17) Uani 1 1 d . .
H16A H 0.6031 0.6369 0.2405 0.027 Uiso 1 1 calc R U
C16 C 0.3655(5) 1.0352(5) -0.0528(4) 0.040(2) Uani 1 1 d . .
H16B H 0.3602 1.0279 -0.1016 0.047 Uiso 1 1 calc R U
C17' C 0.5410(4) 0.7027(4) 0.2977(4) 0.0202(17) Uani 1 1 d . .
H17A H 0.5150 0.6616 0.3142 0.024 Uiso 1 1 calc R U
C17 C 0.3204(4) 1.0046(5) -0.0069(4) 0.0267(19) Uani 1 1 d . .
H17B H 0.2847 0.9759 -0.0242 0.032 Uiso 1 1 calc R U
P1A P -0.03357(9) 0.79121(11) 0.15909(10) 0.0172(4) Uani 1 1 d . .
O1A O -0.0540(2) 0.8718(3) 0.1734(3) 0.0192(11) Uani 1 1 d . .
P2A P -0.23981(9) 0.97687(11) 0.36496(10) 0.0152(4) Uani 1 1 d . .
O2A O -0.2172(2) 0.9953(3) 0.2920(2) 0.0158(11) Uani 1 1 d . .
N1A N -0.1393(3) 0.7626(3) 0.2313(3) 0.0167(13) Uani 1 1 d . .
N2A N -0.2173(3) 0.8365(3) 0.3191(3) 0.0157(13) Uani 1 1 d . .
C1A C -0.1841(3) 0.7196(4) 0.2643(4) 0.0177(16) Uani 1 1 d . .
C1" C -0.2237(3) 0.7600(4) 0.3170(4) 0.0135(14) Uani 1 1 d . .
C2A C -0.1914(4) 0.6426(4) 0.2507(4) 0.0233(18) Uani 1 1 d . .
H2AA H -0.2270 0.6151 0.2696 0.028 Uiso 1 1 calc R U
C2" C -0.2608(4) 0.7195(4) 0.3645(4) 0.0199(16) Uani 1 1 d . .
H2"A H -0.2651 0.6655 0.3605 0.024 Uiso 1 1 calc R U
C3" C -0.2918(4) 0.7588(5) 0.4179(4) 0.0252(18) Uani 1 1 d . .
H3"A H -0.3164 0.7319 0.4519 0.030 Uiso 1 1 calc R U
C3A C -0.1464(4) 0.6061(4) 0.2095(4) 0.0266(19) Uani 1 1 d . .
H3AA H -0.1499 0.5526 0.2011 0.032 Uiso 1 1 calc R U
C4A C -0.0964(4) 0.6475(5) 0.1803(4) 0.0269(19) Uani 1 1 d . .
H4AA H -0.0635 0.6229 0.1539 0.032 Uiso 1 1 calc R U
C4" C -0.2861(4) 0.8375(4) 0.4209(4) 0.0210(17) Uani 1 1 d . .
H4"A H -0.3072 0.8661 0.4564 0.025 Uiso 1 1 calc R U
C5" C -0.2488(4) 0.8733(4) 0.3707(4) 0.0168(16) Uani 1 1 d . .
C5A C -0.0955(3) 0.7267(4) 0.1908(4) 0.0178(16) Uani 1 1 d . .
C6" C -0.3195(4) 1.0140(4) 0.3840(4) 0.0182(16) Uani 1 1 d . .
C6A C -0.0203(4) 0.7707(4) 0.0692(4) 0.0199(17) Uani 1 1 d . .
C7" C -0.3389(4) 1.0280(4) 0.4524(4) 0.0215(17) Uani 1 1 d . .
H7"A H -0.3082 1.0250 0.4895 0.026 Uiso 1 1 calc R U
C7A C -0.0658(4) 0.7303(5) 0.0295(4) 0.033(2) Uani 1 1 d . .
H7AA H -0.1034 0.7096 0.0511 0.039 Uiso 1 1 calc R U
C8A C -0.0559(5) 0.7205(5) -0.0418(5) 0.039(2) Uani 1 1 d . .
H8AA H -0.0864 0.6923 -0.0689 0.047 Uiso 1 1 calc R U
C8" C -0.4028(4) 1.0463(5) 0.4663(5) 0.0292(19) Uani 1 1 d . .
H8"A H -0.4165 1.0558 0.5128 0.035 Uiso 1 1 calc R U
C9" C -0.4464(4) 1.0506(5) 0.4119(5) 0.030(2) Uani 1 1 d . .
H9"A H -0.4908 1.0606 0.4217 0.036 Uiso 1 1 calc R U
C9A C -0.0017(4) 0.7516(6) -0.0730(5) 0.038(2) Uani 1 1 d . .
H9AA H 0.0047 0.7451 -0.1218 0.045 Uiso 1 1 calc R U
C10" C -0.4275(4) 1.0410(5) 0.3445(4) 0.0267(19) Uani 1 1 d . .
H10C H -0.4579 1.0481 0.3076 0.032 Uiso 1 1 calc R U
C10A C 0.0434(5) 0.7923(5) -0.0340(5) 0.038(2) Uani 1 1 d . .
H10D H 0.0808 0.8131 -0.0559 0.046 Uiso 1 1 calc R U
C11A C 0.0339(4) 0.8027(5) 0.0374(4) 0.0266(18) Uani 1 1 d . .
H11C H 0.0643 0.8314 0.0642 0.032 Uiso 1 1 calc R U
C11" C -0.3641(4) 1.0208(4) 0.3296(4) 0.0264(19) Uani 1 1 d . .
H11D H -0.3512 1.0117 0.2828 0.032 Uiso 1 1 calc R U
C12A C 0.0371(4) 0.7696(4) 0.2095(4) 0.0209(17) Uani 1 1 d . .
C12" C -0.1832(3) 1.0092(4) 0.4296(4) 0.0173(16) Uani 1 1 d . .
C13" C -0.1463(4) 1.0722(4) 0.4127(4) 0.0252(18) Uani 1 1 d . .
H13C H -0.1523 1.0968 0.3689 0.030 Uiso 1 1 calc R U
C13A C 0.0644(4) 0.6957(4) 0.2112(4) 0.0255(18) Uani 1 1 d . .
H13D H 0.0488 0.6568 0.1808 0.031 Uiso 1 1 calc R U
C14A C 0.1147(4) 0.6804(5) 0.2580(4) 0.0285(19) Uani 1 1 d . .
H14C H 0.1330 0.6304 0.2593 0.034 Uiso 1 1 calc R U
C14" C -0.1000(4) 1.1002(5) 0.4598(4) 0.033(2) Uani 1 1 d . .
H14D H -0.0757 1.1449 0.4489 0.039 Uiso 1 1 calc R U
C15" C -0.0900(4) 1.0630(5) 0.5212(4) 0.031(2) Uani 1 1 d . .
H15C H -0.0572 1.0805 0.5523 0.037 Uiso 1 1 calc R U
C15A C 0.1384(4) 0.7350(4) 0.3019(4) 0.0227(18) Uani 1 1 d . .
H15D H 0.1734 0.7237 0.3327 0.027 Uiso 1 1 calc R U
C16A C 0.1102(4) 0.8083(5) 0.3012(4) 0.0273(19) Uani 1 1 d . .
H16C H 0.1258 0.8469 0.3320 0.033 Uiso 1 1 calc R U
C16" C -0.1268(5) 1.0003(6) 0.5388(5) 0.043(3) Uani 1 1 d . .
H16D H -0.1197 0.9754 0.5823 0.052 Uiso 1 1 calc R U
C17A C 0.0600(4) 0.8243(5) 0.2558(4) 0.0259(18) Uani 1 1 d . .
H17C H 0.0408 0.8738 0.2563 0.031 Uiso 1 1 calc R U
C17" C -0.1744(5) 0.9729(5) 0.4934(4) 0.036(2) Uani 1 1 d . .
H17D H -0.2003 0.9301 0.5059 0.044 Uiso 1 1 calc R U
N3N N 0.4620(3) 0.9577(4) 0.2020(3) 0.0229(15) Uani 1 1 d . .
O2N O 0.2444(2) 0.8684(3) 0.3216(3) 0.0214(12) Uani 1 1 d . .
O7N O 0.4402(2) 1.0065(3) 0.2445(3) 0.0185(11) Uani 1 1 d . .
O8NA O -0.0869(2) 0.9022(3) 0.3247(3) 0.0227(12) Uani 1 1 d . .
O5NA O -0.1145(3) 1.0120(3) 0.1288(3) 0.0266(13) Uani 1 1 d . .
O4NA O -0.2178(3) 1.0066(3) 0.1460(3) 0.0265(13) Uani 1 1 d . .
O8N O 0.4272(2) 0.8963(3) 0.1947(3) 0.0217(12) Uani 1 1 d . .
O7NA O -0.0720(2) 1.0060(3) 0.2663(3) 0.0201(11) Uani 1 1 d . .
N1N N 0.2573(3) 0.8566(4) 0.3846(3) 0.0208(14) Uani 1 1 d . .
O4N O 0.2737(3) 1.0217(3) 0.3467(3) 0.0267(13) Uani 1 1 d . .
N2NA N -0.1702(4) 1.0377(4) 0.1136(3) 0.0261(16) Uani 1 1 d . .
O1NA O -0.2544(2) 0.8527(3) 0.1747(3) 0.0202(12) Uani 1 1 d . .
O5N O 0.3753(3) 1.0360(3) 0.3658(3) 0.0283(13) Uani 1 1 d . .
O2NA O -0.1750(2) 0.8545(3) 0.1011(3) 0.0218(12) Uani 1 1 d . .
N2N N 0.3182(3) 1.0593(4) 0.3772(3) 0.0207(14) Uani 1 1 d . .
O1N O 0.3144(2) 0.8759(3) 0.4050(3) 0.0221(12) Uani 1 1 d . .
O6NA O -0.1782(3) 1.0885(3) 0.0711(3) 0.0376(16) Uani 1 1 d . .
N1NA N -0.2344(3) 0.8367(4) 0.1143(3) 0.0222(15) Uani 1 1 d . .
O9NA O -0.0076(3) 0.9794(4) 0.3532(3) 0.0384(16) Uani 1 1 d . .
N3NA N -0.0534(3) 0.9626(4) 0.3155(3) 0.0256(15) Uani 1 1 d . .
O9N O 0.5129(3) 0.9666(4) 0.1711(3) 0.0364(15) Uani 1 1 d . .
O3N O 0.2180(3) 0.8292(4) 0.4253(3) 0.0352(15) Uani 1 1 d . .
O6N O 0.3058(3) 1.1142(3) 0.4151(3) 0.0377(16) Uani 1 1 d . .
O3NA O -0.2691(3) 0.8066(4) 0.0702(3) 0.0385(16) Uani 1 1 d . .

loop_
_atom_site_aniso_label
_atom_site_aniso_U_11
_atom_site_aniso_U_22
_atom_site_aniso_U_33
_atom_site_aniso_U_23
_atom_site_aniso_U_13
_atom_site_aniso_U_12
Gd1 0.00938(17) 0.01472(17) 0.01079(18) 0.00009(14) -0.00052(13) 0.00070(13)
Gd2 0.00938(17) 0.01562(18) 0.01124(18) 0.00041(14) -0.00084(13) 0.00058(14)
P1 0.0162(10) 0.0157(9) 0.0141(10) 0.0005(7) -0.0031(8) 0.0002(7)
O1 0.015(3) 0.016(2) 0.017(3) 0.003(2) 0.001(2) 0.003(2)
P2 0.0106(9) 0.0186(10) 0.0166(10) 0.0023(8) -0.0033(8) -0.0002(7)
O2 0.010(2) 0.020(3) 0.020(3) 0.006(2) -0.008(2) -0.005(2)
N1 0.013(3) 0.013(3) 0.015(3) -0.004(2) -0.003(2) 0.002(2)
N2 0.008(3) 0.013(3) 0.016(3) 0.000(2) -0.002(2) -0.001(2)
C1' 0.021(4) 0.017(4) 0.014(4) -0.001(3) 0.004(3) -0.002(3)
C1 0.018(4) 0.017(4) 0.013(4) -0.003(3) -0.003(3) 0.002(3)
C2' 0.020(4) 0.020(4) 0.026(4) -0.002(3) -0.005(3) -0.002(3)
C2 0.029(5) 0.014(4) 0.025(4) 0.001(3) -0.007(4) -0.008(3)
C3' 0.022(4) 0.018(4) 0.030(5) 0.007(3) -0.008(4) -0.004(3)
C3 0.046(5) 0.017(4) 0.024(5) -0.005(3) -0.009(4) -0.010(4)
C4' 0.026(4) 0.023(4) 0.018(4) 0.005(3) -0.002(3) 0.001(3)
C4 0.040(5) 0.024(4) 0.016(4) 0.003(3) -0.012(4) -0.003(4)
C5 0.027(4) 0.020(4) 0.010(4) -0.001(3) -0.005(3) -0.001(3)
C5' 0.011(4) 0.020(4) 0.022(4) 0.008(3) -0.005(3) 0.000(3)
C6' 0.019(4) 0.016(4) 0.014(4) -0.001(3) 0.002(3) 0.002(3)
C6 0.019(4) 0.015(4) 0.025(4) 0.002(3) -0.004(3) -0.006(3)
C7' 0.014(4) 0.030(4) 0.024(4) 0.002(3) 0.003(3) 0.000(3)
C7 0.024(4) 0.028(4) 0.025(5) 0.011(4) 0.005(4) -0.004(3)
C8' 0.021(4) 0.039(5) 0.024(5) -0.005(4) -0.011(4) 0.002(4)
C8 0.018(4) 0.045(5) 0.041(6) 0.016(4) 0.001(4) -0.004(4)
C9' 0.021(4) 0.035(5) 0.020(4) 0.002(4) -0.005(3) 0.001(4)
C9 0.016(4) 0.044(6) 0.050(6) 0.002(5) -0.006(4) 0.005(4)
C10 0.029(5) 0.042(6) 0.042(6) 0.016(5) -0.004(4) 0.003(4)
C10' 0.023(4) 0.033(5) 0.022(4) 0.010(4) -0.001(3) -0.005(4)
C11' 0.016(4) 0.035(5) 0.020(4) 0.001(3) -0.003(3) -0.003(3)
C11 0.024(4) 0.033(5) 0.029(5) 0.008(4) 0.002(4) 0.001(4)
C12' 0.011(4) 0.016(4) 0.021(4) -0.002(3) -0.004(3) 0.004(3)
C12 0.016(4) 0.020(4) 0.016(4) -0.002(3) -0.002(3) -0.002(3)
C13 0.026(4) 0.028(4) 0.024(4) 0.004(3) -0.004(4) -0.006(3)
C13' 0.016(4) 0.022(4) 0.025(4) 0.001(3) -0.002(3) 0.000(3)
C14' 0.019(4) 0.029(4) 0.029(5) 0.004(4) 0.003(4) -0.005(3)
C14 0.028(5) 0.043(5) 0.029(5) -0.002(4) 0.005(4) -0.014(4)
C15 0.035(5) 0.032(5) 0.032(5) -0.003(4) 0.015(4) -0.015(4)
C15' 0.026(4) 0.023(4) 0.017(4) -0.004(3) -0.001(3) 0.012(3)
C16' 0.022(4) 0.025(4) 0.020(4) -0.001(3) -0.001(3) 0.010(3)
C16 0.058(7) 0.046(6) 0.015(4) -0.008(4) 0.010(4) -0.013(5)
C17' 0.028(4) 0.014(4) 0.019(4) 0.005(3) 0.004(3) 0.000(3)
C17 0.021(4) 0.035(5) 0.024(5) -0.003(4) -0.005(3) -0.015(4)
P1A 0.0111(9) 0.0192(10) 0.0212(11) -0.0025(8) 0.0026(8) 0.0007(7)
O1A 0.010(3) 0.022(3) 0.026(3) -0.004(2) 0.004(2) 0.000(2)
P2A 0.0153(10) 0.0172(9) 0.0132(10) 0.0001(7) -0.0002(8) 0.0013(7)
O2A 0.017(3) 0.017(3) 0.014(3) 0.000(2) 0.003(2) 0.000(2)
N1A 0.013(3) 0.019(3) 0.018(3) 0.000(3) -0.002(3) -0.001(2)
N2A 0.014(3) 0.017(3) 0.017(3) 0.000(2) -0.005(3) 0.000(2)
C1A 0.014(4) 0.020(4) 0.019(4) 0.003(3) 0.002(3) -0.001(3)
C1" 0.008(3) 0.016(3) 0.017(4) 0.000(3) 0.000(3) 0.002(3)
C2A 0.020(4) 0.023(4) 0.027(5) -0.004(3) 0.003(3) -0.009(3)
C2" 0.024(4) 0.018(4) 0.018(4) 0.005(3) -0.002(3) 0.001(3)
C3" 0.025(4) 0.029(4) 0.021(4) 0.004(3) 0.005(3) -0.008(4)
C3A 0.039(5) 0.014(4) 0.027(5) -0.008(3) 0.013(4) -0.008(3)
C4A 0.030(5) 0.024(4) 0.027(5) -0.004(3) 0.006(4) 0.001(3)
C4" 0.028(4) 0.023(4) 0.011(4) 0.003(3) -0.002(3) 0.001(3)
C5" 0.020(4) 0.020(4) 0.011(4) -0.001(3) -0.003(3) 0.004(3)
C5A 0.012(4) 0.017(4) 0.025(4) -0.004(3) 0.006(3) -0.003(3)
C6" 0.019(4) 0.015(4) 0.021(4) 0.001(3) 0.001(3) 0.003(3)
C6A 0.020(4) 0.017(4) 0.023(4) -0.005(3) 0.000(3) 0.010(3)
C7" 0.028(4) 0.026(4) 0.010(4) -0.003(3) 0.007(3) 0.002(3)
C7A 0.034(5) 0.041(5) 0.024(5) -0.003(4) 0.003(4) 0.003(4)
C8A 0.041(6) 0.046(6) 0.029(5) -0.015(4) -0.003(4) -0.002(5)
C8" 0.025(5) 0.033(5) 0.029(5) -0.004(4) 0.009(4) 0.003(4)
C9" 0.020(4) 0.027(4) 0.043(6) -0.008(4) 0.005(4) 0.002(3)
C9A 0.036(5) 0.054(6) 0.024(5) -0.008(4) 0.001(4) 0.013(5)
C10" 0.018(4) 0.028(4) 0.034(5) -0.005(4) -0.013(4) 0.004(3)
C10A 0.037(5) 0.048(6) 0.031(5) 0.001(4) 0.015(4) -0.001(4)
C11A 0.027(5) 0.026(4) 0.027(5) 0.002(4) 0.003(4) -0.001(4)
C11" 0.026(5) 0.029(4) 0.024(5) -0.010(4) -0.003(4) 0.003(4)
C12A 0.015(4) 0.023(4) 0.024(4) 0.001(3) 0.010(3) 0.002(3)
C12" 0.013(4) 0.021(4) 0.019(4) 0.001(3) 0.003(3) 0.002(3)
C13" 0.035(5) 0.025(4) 0.016(4) 0.006(3) -0.004(4) -0.003(4)
C13A 0.036(5) 0.018(4) 0.023(4) -0.004(3) -0.001(4) 0.008(3)
C14A 0.018(4) 0.031(5) 0.036(5) 0.010(4) -0.004(4) 0.008(4)
C14" 0.035(5) 0.036(5) 0.027(5) -0.008(4) -0.002(4) -0.013(4)
C15" 0.024(5) 0.040(5) 0.028(5) -0.001(4) -0.010(4) -0.004(4)
C15A 0.013(4) 0.027(4) 0.028(5) 0.009(4) -0.001(3) -0.009(3)
C16A 0.018(4) 0.035(5) 0.029(5) -0.003(4) 0.001(4) -0.008(4)
C16" 0.055(7) 0.050(6) 0.024(5) 0.015(4) -0.025(5) -0.011(5)
C17A 0.020(4) 0.027(4) 0.031(5) 0.001(4) -0.001(4) 0.001(3)
C17" 0.045(6) 0.037(5) 0.026(5) 0.007(4) -0.009(4) -0.006(4)
N3N 0.021(4) 0.028(4) 0.019(4) 0.002(3) 0.002(3) -0.006(3)
O2N 0.016(3) 0.033(3) 0.015(3) 0.004(2) -0.005(2) -0.006(2)
O7N 0.012(3) 0.017(3) 0.027(3) 0.000(2) 0.002(2) 0.002(2)
O8NA 0.022(3) 0.023(3) 0.023(3) 0.005(2) -0.004(2) 0.000(2)
O5NA 0.021(3) 0.031(3) 0.028(3) 0.014(3) -0.006(3) -0.005(2)
O4NA 0.022(3) 0.034(3) 0.023(3) 0.007(3) 0.005(2) 0.006(2)
O8N 0.020(3) 0.024(3) 0.022(3) -0.012(2) 0.009(2) -0.007(2)
O7NA 0.021(3) 0.019(3) 0.020(3) 0.002(2) -0.001(2) -0.001(2)
N1N 0.023(4) 0.025(3) 0.014(3) -0.001(3) 0.001(3) -0.008(3)
O4N 0.026(3) 0.031(3) 0.023(3) -0.005(2) -0.002(3) 0.009(3)
N2NA 0.039(4) 0.022(4) 0.017(4) -0.001(3) -0.016(3) -0.004(3)
O1NA 0.012(3) 0.033(3) 0.016(3) 0.002(2) -0.002(2) -0.009(2)
O5N 0.024(3) 0.029(3) 0.033(3) -0.005(3) 0.007(3) -0.004(2)
O2NA 0.021(3) 0.026(3) 0.019(3) -0.001(2) 0.003(2) -0.003(2)
N2N 0.028(4) 0.022(3) 0.012(3) 0.002(3) 0.001(3) 0.000(3)
O1N 0.013(3) 0.034(3) 0.019(3) 0.003(2) -0.006(2) -0.003(2)
O6NA 0.050(4) 0.032(3) 0.030(3) 0.019(3) -0.022(3) -0.010(3)
N1NA 0.028(4) 0.021(3) 0.017(4) 0.000(3) -0.002(3) -0.007(3)
O9NA 0.032(4) 0.048(4) 0.035(4) -0.005(3) -0.024(3) -0.005(3)
N3NA 0.022(4) 0.031(4) 0.024(4) 0.001(3) -0.007(3) -0.005(3)
O9N 0.022(3) 0.048(4) 0.039(4) 0.000(3) 0.018(3) -0.003(3)
O3N 0.031(3) 0.058(4) 0.017(3) 0.007(3) 0.005(3) -0.019(3)
O6N 0.050(4) 0.027(3) 0.036(4) -0.018(3) 0.015(3) -0.006(3)
O3NA 0.037(4) 0.053(4) 0.025(3) -0.015(3) -0.011(3) -0.014(3)

loop_
_atom_type_symbol
_atom_type_description
_atom_type_scat_dispersion_real
_atom_type_scat_dispersion_imag
_atom_type_scat_source
C C 0.0033 0.0016 'International Tables Vol C Tables 4.2.6.8 and 6.1.1.4'
H H 0.0000 0.0000 'International Tables Vol C Tables 4.2.6.8 and 6.1.1.4'
N N 0.0061 0.0033 'International Tables Vol C Tables 4.2.6.8 and 6.1.1.4'
O O 0.0106 0.0060 'International Tables Vol C Tables 4.2.6.8 and 6.1.1.4'
P P 0.1023 0.0942 'International Tables Vol C Tables 4.2.6.8 and 6.1.1.4'
Gd Gd -0.1653 3.9035 'International Tables Vol C Tables 4.2.6.8 and 6.1.1.4'

loop_
_geom_angle_atom_site_label_1
_geom_angle_atom_site_label_2
_geom_angle_atom_site_label_3
_geom_angle
O2 Gd1 O1 154.03(16)
O2 Gd1 O2N 115.48(16)
O1 Gd1 O2N 90.45(16)
O2 Gd1 O8N 78.84(18)
O1 Gd1 O8N 84.71(17)
O2N Gd1 O8N 132.41(17)
O2 Gd1 O5N 74.90(18)
O1 Gd1 O5N 95.24(18)
O2N Gd1 O5N 110.76(17)
O8N Gd1 O5N 116.82(17)
O2 Gd1 O7N 75.54(16)
O1 Gd1 O7N 78.49(16)
O2N Gd1 O7N 168.12(16)
O8N Gd1 O7N 51.54(16)
O5N Gd1 O7N 66.54(17)
O2 Gd1 O1N 69.13(16)
O1 Gd1 O1N 133.37(16)
O2N Gd1 O1N 51.38(16)
O8N Gd1 O1N 139.47(17)
O5N Gd1 O1N 78.57(18)
O7N Gd1 O1N 135.48(16)
O2 Gd1 O4N 116.38(17)
O1 Gd1 O4N 70.55(16)
O2N Gd1 O4N 67.81(18)
O8N Gd1 O4N 149.11(18)
O5N Gd1 O4N 50.42(18)
O7N Gd1 O4N 103.94(17)
O1N Gd1 O4N 70.37(17)
O2 Gd1 N2 68.55(16)
O1 Gd1 N2 125.70(16)
O2N Gd1 N2 70.99(17)
O8N Gd1 N2 73.94(17)
O5N Gd1 N2 138.99(18)
O7N Gd1 N2 119.07(16)
O1N Gd1 N2 71.66(17)
O4N Gd1 N2 135.70(18)
O2 Gd1 N1 124.50(17)
O1 Gd1 N1 65.70(17)
O2N Gd1 N1 66.45(17)
O8N Gd1 N1 68.53(17)
O5N Gd1 N1 160.27(18)
O7N Gd1 N1 111.86(17)
O1N Gd1 N1 110.21(17)
O4N Gd1 N1 114.53(17)
N2 Gd1 N1 60.06(17)
O2 Gd1 N1N 92.86(17)
O1 Gd1 N1N 112.15(17)
O2N Gd1 N1N 25.28(16)
O8N Gd1 N1N 142.99(17)
O5N Gd1 N1N 95.00(18)
O7N Gd1 N1N 160.04(17)
O1N Gd1 N1N 26.11(16)
O4N Gd1 N1N 66.33(18)
N2 Gd1 N1N 69.49(17)
N1 Gd1 N1N 88.08(17)
O2 Gd1 N3N 74.10(17)
O1 Gd1 N3N 82.25(17)
O2N Gd1 N3N 157.67(18)
O8N Gd1 N3N 26.18(16)
O5N Gd1 N3N 90.98(18)
O7N Gd1 N3N 25.45(16)
O1N Gd1 N3N 143.21(17)
O4N Gd1 N3N 127.98(18)
N2 Gd1 N3N 96.22(18)
N1 Gd1 N3N 91.38(18)
N1N Gd1 N3N 163.73(18)
O1A Gd2 O2A 151.55(17)
O1A Gd2 O8NA 77.81(17)
O2A Gd2 O8NA 82.06(17)
O1A Gd2 O1NA 118.63(17)
O2A Gd2 O1NA 89.82(17)
O8NA Gd2 O1NA 135.02(17)
O1A Gd2 O4NA 117.54(17)
O2A Gd2 O4NA 69.76(17)
O8NA Gd2 O4NA 143.18(18)
O1NA Gd2 O4NA 69.81(18)
O1A Gd2 O2NA 72.33(17)
O2A Gd2 O2NA 132.86(16)
O8NA Gd2 O2NA 143.33(17)
O1NA Gd2 O2NA 51.57(17)
O4NA Gd2 O2NA 71.62(17)
O1A Gd2 O7NA 75.27(17)
O2A Gd2 O7NA 76.47(16)
O8NA Gd2 O7NA 51.26(16)
O1NA Gd2 O7NA 164.38(17)
O4NA Gd2 O7NA 97.99(18)
O2NA Gd2 O7NA 135.32(17)
O1A Gd2 O5NA 71.67(18)
O2A Gd2 O5NA 99.81(17)
O8NA Gd2 O5NA 115.49(17)
O1NA Gd2 O5NA 109.48(17)
O4NA Gd2 O5NA 50.50(17)
O2NA Gd2 O5NA 74.62(17)
O7NA Gd2 O5NA 66.44(17)
O1A Gd2 N1A 68.19(17)
O2A Gd2 N1A 126.28(17)
O8NA Gd2 N1A 77.16(17)
O1NA Gd2 N1A 72.53(17)
O4NA Gd2 N1A 138.86(18)
O2NA Gd2 N1A 72.35(17)
O7NA Gd2 N1A 121.69(17)
O5NA Gd2 N1A 133.86(18)
O1A Gd2 N2A 122.19(17)
O2A Gd2 N2A 66.85(17)
O8NA Gd2 N2A 68.63(17)
O1NA Gd2 N2A 67.52(17)
O4NA Gd2 N2A 117.60(17)
O2NA Gd2 N2A 110.60(17)
O7NA Gd2 N2A 112.48(17)
O5NA Gd2 N2A 165.91(18)
N1A Gd2 N2A 59.47(18)
O1A Gd2 N3NA 72.75(18)
O2A Gd2 N3NA 80.37(18)
O8NA Gd2 N3NA 25.74(17)
O1NA Gd2 N3NA 159.23(18)
O4NA Gd2 N3NA 122.39(19)
O2NA Gd2 N3NA 144.79(18)
O7NA Gd2 N3NA 25.72(16)
O5NA Gd2 N3NA 90.32(18)
N1A Gd2 N3NA 98.57(18)
N2A Gd2 N3NA 91.74(18)
O1A Gd2 N1NA 96.09(18)
O2A Gd2 N1NA 111.56(18)
O8NA Gd2 N1NA 147.35(17)
O1NA Gd2 N1NA 25.47(17)
O4NA Gd2 N1NA 67.99(18)
O2NA Gd2 N1NA 26.11(17)
O7NA Gd2 N1NA 158.31(17)
O5NA Gd2 N1NA 92.04(17)
N1A Gd2 N1NA 70.91(18)
N2A Gd2 N1NA 89.02(17)
N3NA Gd2 N1NA 167.21(19)
O1 P1 C6 114.1(3)
O1 P1 C12 110.9(3)
C6 P1 C12 110.7(3)
O1 P1 C5 106.9(3)
C6 P1 C5 103.5(3)
C12 P1 C5 110.3(3)
P1 O1 Gd1 130.2(3)
O2 P2 C12' 110.4(3)
O2 P2 C6' 115.1(3)
C12' P2 C6' 109.6(3)
O2 P2 C5' 108.4(3)
C12' P2 C5' 105.1(3)
C6' P2 C5' 107.7(3)
P2 O2 Gd1 126.3(3)
C5 N1 C1 116.8(6)
C5 N1 Gd1 122.5(4)
C1 N1 Gd1 120.6(4)
C1' N2 C5' 118.0(6)
C1' N2 Gd1 120.0(4)
C5' N2 Gd1 117.1(4)
N2 C1' C2' 121.9(7)
N2 C1' C1 114.8(6)
C2' C1' C1 123.3(7)
N1 C1 C2 122.2(7)
N1 C1 C1' 116.5(6)
C2 C1 C1' 121.3(6)
C1' C2' C3' 119.7(7)
C1' C2' H2'A 120.2
C3' C2' H2'A 120.2
C1 C2 C3 119.7(7)
C1 C2 H2A 120.2
C3 C2 H2A 120.2
C4' C3' C2' 119.1(7)
C4' C3' H3'A 120.5
C2' C3' H3'A 120.5
C4 C3 C2 118.6(7)
C4 C3 H3A 120.7
C2 C3 H3A 120.7
C3' C4' C5' 117.9(7)
C3' C4' H4'A 121.0
C5' C4' H4'A 121.0
C3 C4 C5 118.4(7)
C3 C4 H4A 120.8
C5 C4 H4A 120.8
N1 C5 C4 124.3(7)
N1 C5 P1 112.1(5)
C4 C5 P1 123.5(6)
N2 C5' C4' 123.2(7)
N2 C5' P2 110.6(5)
C4' C5' P2 125.9(6)
C11' C6' C7' 119.4(7)
C11' C6' P2 120.9(6)
C7' C6' P2 119.7(6)
C11 C6 C7 118.6(8)
C11 C6 P1 124.2(6)
C7 C6 P1 117.2(6)
C8' C7' C6' 119.6(7)
C8' C7' H7'A 120.2
C6' C7' H7'A 120.2
C8 C7 C6 120.5(8)
C8 C7 H7A 119.7
C6 C7 H7A 119.7
C9' C8' C7' 121.0(7)
C9' C8' H8'A 119.5
C7' C8' H8'A 119.5
C9 C8 C7 120.2(8)
C9 C8 H8A 119.9
C7 C8 H8A 119.9
C8' C9' C10' 120.1(7)
C8' C9' H9'A 119.9
C10' C9' H9'A 119.9
C8 C9 C10 119.4(8)
C8 C9 H9A 120.3
C10 C9 H9A 120.3
C11 C10 C9 120.3(8)
C11 C10 H10A 119.9
C9 C10 H10A 119.9
C11' C10' C9' 118.6(7)
C11' C10' H10B 120.7
C9' C10' H10B 120.7
C6' C11' C10' 121.0(7)
C6' C11' H11A 119.5
C10' C11' H11A 119.5
C10 C11 C6 121.0(8)
C10 C11 H11B 119.5
C6 C11 H11B 119.5
C17' C12' C13' 119.6(7)
C17' C12' P2 124.0(6)
C13' C12' P2 116.2(5)
C17 C12 C13 118.7(7)
C17 C12 P1 124.4(6)
C13 C12 P1 116.9(6)
C14 C13 C12 120.5(8)
C14 C13 H13A 119.7
C12 C13 H13A 119.7
C14' C13' C12' 119.6(7)
C14' C13' H13B 120.2
C12' C13' H13B 120.2
C15' C14' C13' 119.9(7)
C15' C14' H14A 120.0
C13' C14' H14A 120.0
C15 C14 C13 120.1(8)
C15 C14 H14B 120.0
C13 C14 H14B 120.0
C14 C15 C16 120.5(8)
C14 C15 H15A 119.8
C16 C15 H15A 119.8
C16' C15' C14' 121.2(7)
C16' C15' H15B 119.4
C14' C15' H15B 119.4
C15' C16' C17' 119.7(7)
C15' C16' H16A 120.1
C17' C16' H16A 120.1
C15 C16 C17 120.3(8)
C15 C16 H16B 119.9
C17 C16 H16B 119.9
C12' C17' C16' 119.9(7)
C12' C17' H17A 120.0
C16' C17' H17A 120.0
C12 C17 C16 119.9(7)
C12 C17 H17B 120.1
C16 C17 H17B 120.1
O1A P1A C6A 114.2(3)
O1A P1A C12A 109.2(3)
C6A P1A C12A 110.7(3)
O1A P1A C5A 109.1(3)
C6A P1A C5A 108.0(4)
C12A P1A C5A 105.2(4)
P1A O1A Gd2 127.4(3)
O2A P2A C12" 111.8(3)
O2A P2A C6" 113.3(3)
C12" P2A C6" 109.7(3)
O2A P2A C5" 107.4(3)
C12" P2A C5" 109.8(3)
C6" P2A C5" 104.6(3)
P2A O2A Gd2 126.2(3)
C5A N1A C1A 118.1(6)
C5A N1A Gd2 118.7(5)
C1A N1A Gd2 121.3(5)
C1" N2A C5" 116.7(6)
C1" N2A Gd2 121.5(5)
C5" N2A Gd2 121.5(5)
N1A C1A C2A 122.0(7)
N1A C1A C1" 115.7(6)
C2A C1A C1" 122.3(7)
N2A C1" C2" 122.9(6)
N2A C1" C1A 116.1(6)
C2" C1" C1A 120.8(6)
C3A C2A C1A 119.2(7)
C3A C2A H2AA 120.4
C1A C2A H2AA 120.4
C1" C2" C3" 119.3(7)
C1" C2" H2"A 120.4
C3" C2" H2"A 120.4
C4" C3" C2" 118.9(7)
C4" C3" H3"A 120.6
C2" C3" H3"A 120.6
C2A C3A C4A 119.7(7)
C2A C3A H3AA 120.2
C4A C3A H3AA 120.2
C3A C4A C5A 118.1(7)
C3A C4A H4AA 121.0
C5A C4A H4AA 121.0
C3" C4" C5" 117.9(7)
C3" C4" H4"A 121.0
C5" C4" H4"A 121.0
N2A C5" C4" 124.3(7)
N2A C5" P2A 112.4(5)
C4" C5" P2A 123.2(6)
N1A C5A C4A 122.3(7)
N1A C5A P1A 112.2(5)
C4A C5A P1A 125.3(6)
C11" C6" C7" 119.9(7)
C11" C6" P2A 118.6(6)
C7" C6" P2A 121.2(6)
C11A C6A C7A 120.2(7)
C11A C6A P1A 117.9(6)
C7A C6A P1A 121.6(6)
C8" C7" C6" 119.9(8)
C8" C7" H7"A 120.1
C6" C7" H7"A 120.1
C8A C7A C6A 119.8(8)
C8A C7A H7AA 120.1
C6A C7A H7AA 120.1
C9A C8A C7A 119.9(9)
C9A C8A H8AA 120.1
C7A C8A H8AA 120.1
C9" C8" C7" 119.2(8)
C9" C8" H8"A 120.4
C7" C8" H8"A 120.4
C10" C9" C8" 121.6(8)
C10" C9" H9"A 119.2
C8" C9" H9"A 119.2
C8A C9A C10A 120.6(8)
C8A C9A H9AA 119.7
C10A C9A H9AA 119.7
C9" C10" C11" 120.0(8)
C9" C10" H10C 120.0
C11" C10" H10C 120.0
C9A C10A C11A 120.0(8)
C9A C10A H10D 120.0
C11A C10A H10D 120.0
C6A C11A C10A 119.5(8)
C6A C11A H11C 120.2
C10A C11A H11C 120.2
C10" C11" C6" 119.3(7)
C10" C11" H11D 120.3
C6" C11" H11D 120.3
C17A C12A C13A 118.7(7)
C17A C12A P1A 118.5(6)
C13A C12A P1A 122.1(6)
C13" C12" C17" 120.0(7)
C13" C12" P2A 116.7(6)
C17" C12" P2A 123.3(6)
C12" C13" C14" 120.3(7)
C12" C13" H13C 119.8
C14" C13" H13C 119.8
C14A C13A C12A 119.2(8)
C14A C13A H13D 120.4
C12A C13A H13D 120.4
C15A C14A C13A 121.8(8)
C15A C14A H14C 119.1
C13A C14A H14C 119.1
C15" C14" C13" 119.4(8)
C15" C14" H14D 120.3
C13" C14" H14D 120.3
C14" C15" C16" 120.8(8)
C14" C15" H15C 119.6
C16" C15" H15C 119.6
C14A C15A C16A 119.0(7)
C14A C15A H15D 120.5
C16A C15A H15D 120.5
C17A C16A C15A 120.0(8)
C17A C16A H16C 120.0
C15A C16A H16C 120.0
C15" C16" C17" 120.5(8)
C15" C16" H16D 119.8
C17" C16" H16D 119.8
C16A C17A C12A 121.3(8)
C16A C17A H17C 119.4
C12A C17A H17C 119.4
C12" C17" C16" 118.9(8)
C12" C17" H17D 120.6
C16" C17" H17D 120.6
O9N N3N O7N 122.5(7)
O9N N3N O8N 122.1(7)
O7N N3N O8N 115.4(6)
O9N N3N Gd1 173.2(5)
O7N N3N Gd1 58.3(3)
O8N N3N Gd1 57.5(3)
N1N O2N Gd1 97.7(4)
N3N O7N Gd1 96.3(4)
N3NA O8NA Gd2 96.8(4)
N2NA O5NA Gd2 95.9(4)
N2NA O4NA Gd2 98.0(4)
N3N O8N Gd1 96.3(4)
N3NA O7NA Gd2 95.2(4)
O3N N1N O2N 122.7(6)
O3N N1N O1N 121.1(6)
O2N N1N O1N 116.2(6)
O3N N1N Gd1 178.3(6)
O2N N1N Gd1 57.0(3)
O1N N1N Gd1 59.2(3)
N2N O4N Gd1 95.9(4)
O6NA N2NA O5NA 122.4(7)
O6NA N2NA O4NA 122.0(7)
O5NA N2NA O4NA 115.6(6)
O6NA N2NA Gd2 178.6(6)
O5NA N2NA Gd2 59.0(3)
O4NA N2NA Gd2 56.6(3)
N1NA O1NA Gd2 97.2(4)
N2N O5N Gd1 98.5(4)
N1NA O2NA Gd2 95.0(4)
O6N N2N O5N 123.2(7)
O6N N2N O4N 121.6(7)
O5N N2N O4N 115.1(6)
O6N N2N Gd1 179.0(5)
O5N N2N Gd1 56.4(4)
O4N N2N Gd1 58.8(3)
N1N O1N Gd1 94.7(4)
O3NA N1NA O1NA 122.4(7)
O3NA N1NA O2NA 121.4(7)
O1NA N1NA O2NA 116.1(6)
O3NA N1NA Gd2 178.0(5)
O1NA N1NA Gd2 57.3(3)
O2NA N1NA Gd2 58.9(3)
O9NA N3NA O7NA 121.7(7)
O9NA N3NA O8NA 122.4(7)
O7NA N3NA O8NA 115.9(6)
O9NA N3NA Gd2 174.5(6)
O7NA N3NA Gd2 59.1(3)
O8NA N3NA Gd2 57.4(3)

loop_
_geom_bond_atom_site_label_1
_geom_bond_atom_site_label_2
_geom_bond_distance
Gd1 O2 2.359(5)
Gd1 O1 2.388(5)
Gd1 O2N 2.457(5)
Gd1 O8N 2.477(5)
Gd1 O5N 2.482(5)
Gd1 O7N 2.498(5)
Gd1 O1N 2.501(5)
Gd1 O4N 2.533(5)
Gd1 N2 2.665(5)
Gd1 N1 2.708(6)
Gd1 N1N 2.903(6)
Gd1 N3N 2.920(6)
Gd2 O1A 2.346(5)
Gd2 O2A 2.399(5)
Gd2 O8NA 2.469(5)
Gd2 O1NA 2.469(5)
Gd2 O4NA 2.501(5)
Gd2 O2NA 2.502(5)
Gd2 O7NA 2.507(5)
Gd2 O5NA 2.555(5)
Gd2 N1A 2.666(6)
Gd2 N2A 2.700(6)
Gd2 N3NA 2.909(6)
Gd2 N1NA 2.911(6)
P1 O1 1.503(5)
P1 C6 1.789(8)
P1 C12 1.792(8)
P1 C5 1.824(7)
P2 O2 1.507(5)
P2 C12' 1.789(7)
P2 C6' 1.795(7)
P2 C5' 1.809(7)
N1 C5 1.346(9)
N1 C1 1.353(9)
N2 C1' 1.347(9)
N2 C5' 1.347(9)
C1' C2' 1.379(10)
C1' C1 1.479(10)
C1 C2 1.385(10)
C2' C3' 1.390(10)
C2' H2'A 0.9500
C2 C3 1.391(10)
C2 H2A 0.9500
C3' C4' 1.380(10)
C3' H3'A 0.9500
C3 C4 1.375(10)
C3 H3A 0.9500
C4' C5' 1.395(10)
C4' H4'A 0.9500
C4 C5 1.381(10)
C4 H4A 0.9500
C6' C11' 1.383(10)
C6' C7' 1.394(10)
C6 C11 1.379(11)
C6 C7 1.389(10)
C7' C8' 1.383(11)
C7' H7'A 0.9500
C7 C8 1.382(11)
C7 H7A 0.9500
C8' C9' 1.367(11)
C8' H8'A 0.9500
C8 C9 1.374(12)
C8 H8A 0.9500
C9' C10' 1.403(11)
C9' H9'A 0.9500
C9 C10 1.386(12)
C9 H9A 0.9500
C10 C11 1.370(11)
C10 H10A 0.9500
C10' C11' 1.391(10)
C10' H10B 0.9500
C11' H11A 0.9500
C11 H11B 0.9500
C12' C17' 1.390(9)
C12' C13' 1.395(10)
C12 C17 1.387(10)
C12 C13 1.389(10)
C13 C14 1.376(11)
C13 H13A 0.9500
C13' C14' 1.390(11)
C13' H13B 0.9500
C14' C15' 1.369(11)
C14' H14A 0.9500
C14 C15 1.363(12)
C14 H14B 0.9500
C15 C16 1.364(12)
C15 H15A 0.9500
C15' C16' 1.367(11)
C15' H15B 0.9500
C16' C17' 1.390(10)
C16' H16A 0.9500
C16 C17 1.387(11)
C16 H16B 0.9500
C17' H17A 0.9500
C17 H17B 0.9500
P1A O1A 1.494(5)
P1A C6A 1.780(8)
P1A C12A 1.783(8)
P1A C5A 1.807(7)
P2A O2A 1.509(5)
P2A C12" 1.788(7)
P2A C6" 1.802(7)
P2A C5" 1.820(7)
N1A C5A 1.348(9)
N1A C1A 1.348(9)
N2A C1" 1.342(9)
N2A C5" 1.348(9)
C1A C2A 1.376(10)
C1A C1" 1.480(10)
C1" C2" 1.384(10)
C2A C3A 1.375(11)
C2A H2AA 0.9500
C2" C3" 1.388(10)
C2" H2"A 0.9500
C3" C4" 1.380(11)
C3" H3"A 0.9500
C3A C4A 1.378(11)
C3A H3AA 0.9500
C4A C5A 1.397(10)
C4A H4AA 0.9500
C4" C5" 1.383(10)
C4" H4"A 0.9500
C6" C11" 1.392(10)
C6" C7" 1.393(10)
C6A C11A 1.391(11)
C6A C7A 1.395(11)
C7" C8" 1.382(11)
C7" H7"A 0.9500
C7A C8A 1.392(11)
C7A H7AA 0.9500
C8A C9A 1.379(13)
C8A H8AA 0.9500
C8" C9" 1.375(12)
C8" H8"A 0.9500
C9" C10" 1.360(12)
C9" H9"A 0.9500
C9A C10A 1.387(12)
C9A H9AA 0.9500
C10" C11" 1.383(11)
C10" H10C 0.9500
C10A C11A 1.394(11)
C10A H10D 0.9500
C11A H11C 0.9500
C11" H11D 0.9500
C12A C17A 1.386(11)
C12A C13A 1.408(10)
C12" C13" 1.377(10)
C12" C17" 1.388(11)
C13" C14" 1.397(11)
C13" H13C 0.9500
C13A C14A 1.394(11)
C13A H13D 0.9500
C14A C15A 1.360(11)
C14A H14C 0.9500
C14" C15" 1.359(12)
C14" H14D 0.9500
C15" C16" 1.373(12)
C15" H15C 0.9500
C15A C16A 1.406(11)
C15A H15D 0.9500
C16A C17A 1.375(11)
C16A H16C 0.9500
C16" C17" 1.393(12)
C16" H16D 0.9500
C17A H17C 0.9500
C17" H17D 0.9500
N3N O9N 1.213(8)
N3N O7N 1.262(8)
N3N O8N 1.296(8)
O2N N1N 1.251(7)
O8NA N3NA 1.272(8)
O5NA N2NA 1.265(8)
O4NA N2NA 1.284(8)
O7NA N3NA 1.268(8)
N1N O3N 1.223(8)
N1N O1N 1.282(8)
O4N N2N 1.267(8)
N2NA O6NA 1.214(8)
O1NA N1NA 1.262(8)
O5N N2N 1.264(8)
O2NA N1NA 1.286(8)
N2N O6N 1.229(8)
N1NA O3NA 1.223(8)
O9NA N3NA 1.223(8)

loop_
_geom_torsion_atom_site_label_1
_geom_torsion_atom_site_label_2
_geom_torsion_atom_site_label_3
_geom_torsion_atom_site_label_4
_geom_torsion
C6 P1 O1 Gd1 131.2(4)
C12 P1 O1 Gd1 -102.9(4)
C5 P1 O1 Gd1 17.4(5)
C12' P2 O2 Gd1 105.7(4)
C6' P2 O2 Gd1 -129.6(4)
C5' P2 O2 Gd1 -9.0(5)
C5' N2 C1' C2' 6.3(10)
Gd1 N2 C1' C2' -148.1(6)
C5' N2 C1' C1 -171.4(6)
Gd1 N2 C1' C1 34.2(8)
C5 N1 C1 C2 -0.1(11)
Gd1 N1 C1 C2 -177.2(6)
C5 N1 C1 C1' 177.8(6)
Gd1 N1 C1 C1' 0.7(8)
N2 C1' C1 N1 -22.4(9)
C2' C1' C1 N1 160.0(7)
N2 C1' C1 C2 155.5(7)
C2' C1' C1 C2 -22.1(11)
N2 C1' C2' C3' -4.0(12)
C1 C1' C2' C3' 173.4(7)
N1 C1 C2 C3 0.6(12)
C1' C1 C2 C3 -177.2(7)
C1' C2' C3' C4' -1.6(12)
C1 C2 C3 C4 -0.5(13)
C2' C3' C4' C5' 4.5(12)
C2 C3 C4 C5 0.0(13)
C1 N1 C5 C4 -0.5(11)
Gd1 N1 C5 C4 176.5(6)
C1 N1 C5 P1 176.2(5)
Gd1 N1 C5 P1 -6.7(7)
C3 C4 C5 N1 0.6(13)
C3 C4 C5 P1 -175.8(7)
O1 P1 C5 N1 -4.6(6)
C6 P1 C5 N1 -125.4(6)
C12 P1 C5 N1 116.1(6)
O1 P1 C5 C4 172.2(7)
C6 P1 C5 C4 51.4(8)
C12 P1 C5 C4 -67.1(8)
C1' N2 C5' C4' -3.1(11)
Gd1 N2 C5' C4' 152.0(6)
C1' N2 C5' P2 171.2(5)
Gd1 N2 C5' P2 -33.7(6)
C3' C4' C5' N2 -2.3(12)
C3' C4' C5' P2 -175.7(6)
O2 P2 C5' N2 28.1(6)
C12' P2 C5' N2 -90.0(6)
C6' P2 C5' N2 153.2(5)
O2 P2 C5' C4' -157.8(7)
C12' P2 C5' C4' 84.1(7)
C6' P2 C5' C4' -32.7(8)
O2 P2 C6' C11' 88.5(7)
C12' P2 C6' C11' -146.4(6)
C5' P2 C6' C11' -32.6(7)
O2 P2 C6' C7' -90.4(6)
C12' P2 C6' C7' 34.7(7)
C5' P2 C6' C7' 148.5(6)
O1 P1 C6 C11 119.0(7)
C12 P1 C6 C11 -7.0(8)
C5 P1 C6 C11 -125.2(7)
O1 P1 C6 C7 -62.2(7)
C12 P1 C6 C7 171.8(6)
C5 P1 C6 C7 53.6(7)
C11' C6' C7' C8' 0.3(11)
P2 C6' C7' C8' 179.2(6)
C11 C6 C7 C8 -0.7(12)
P1 C6 C7 C8 -179.5(7)
C6' C7' C8' C9' 3.4(12)
C6 C7 C8 C9 1.4(14)
C7' C8' C9' C10' -4.2(13)
C7 C8 C9 C10 -1.0(15)
C8 C9 C10 C11 -0.2(15)
C8' C9' C10' C11' 1.3(12)
C7' C6' C11' C10' -3.2(12)
P2 C6' C11' C10' 177.9(6)
C9' C10' C11' C6' 2.5(12)
C9 C10 C11 C6 0.9(14)
C7 C6 C11 C10 -0.4(13)
P1 C6 C11 C10 178.3(7)
O2 P2 C12' C17' -153.2(6)
C6' P2 C12' C17' 79.0(7)
C5' P2 C12' C17' -36.5(7)
O2 P2 C12' C13' 20.7(7)
C6' P2 C12' C13' -107.0(6)
C5' P2 C12' C13' 137.5(6)
O1 P1 C12 C17 178.9(6)
C6 P1 C12 C17 -53.3(8)
C5 P1 C12 C17 60.7(8)
O1 P1 C12 C13 -1.7(7)
C6 P1 C12 C13 126.0(6)
C5 P1 C12 C13 -120.0(6)
C17 C12 C13 C14 -1.6(12)
P1 C12 C13 C14 179.0(7)
C17' C12' C13' C14' -1.9(11)
P2 C12' C13' C14' -176.1(6)
C12' C13' C14' C15' 2.6(12)
C12 C13 C14 C15 1.4(13)
C13 C14 C15 C16 0.0(14)
C13' C14' C15' C16' -2.8(12)
C14' C15' C16' C17' 2.4(12)
C14 C15 C16 C17 -1.2(15)
C13' C12' C17' C16' 1.5(11)
P2 C12' C17' C16' 175.2(6)
C15' C16' C17' C12' -1.7(11)
C13 C12 C17 C16 0.5(12)
P1 C12 C17 C16 179.9(7)
C15 C16 C17 C12 0.9(14)
C6A P1A O1A Gd2 114.7(4)
C12A P1A O1A Gd2 -120.7(4)
C5A P1A O1A Gd2 -6.3(5)
C12" P2A O2A Gd2 91.7(4)
C6" P2A O2A Gd2 -143.7(3)
C5" P2A O2A Gd2 -28.7(4)
C5A N1A C1A C2A -8.4(11)
Gd2 N1A C1A C2A 155.6(6)
C5A N1A C1A C1" 170.2(6)
Gd2 N1A C1A C1" -25.8(8)
C5" N2A C1" C2" 0.4(10)
Gd2 N2A C1" C2" -174.0(5)
C5" N2A C1" C1A -174.5(6)
Gd2 N2A C1" C1A 11.1(8)
N1A C1A C1" N2A 9.2(9)
C2A C1A C1" N2A -172.2(7)
N1A C1A C1" C2" -165.8(7)
C2A C1A C1" C2" 12.8(11)
N1A C1A C2A C3A 8.7(12)
C1" C1A C2A C3A -169.8(7)
N2A C1" C2" C3" -1.7(11)
C1A C1" C2" C3" 173.0(7)
C1" C2" C3" C4" 1.9(11)
C1A C2A C3A C4A -2.4(13)
C2A C3A C4A C5A -3.7(13)
C2" C3" C4" C5" -0.9(11)
C1" N2A C5" C4" 0.7(11)
Gd2 N2A C5" C4" 175.1(5)
C1" N2A C5" P2A -176.9(5)
Gd2 N2A C5" P2A -2.5(7)
C3" C4" C5" N2A -0.4(12)
C3" C4" C5" P2A 176.9(6)
O2A P2A C5" N2A 17.4(6)
C12" P2A C5" N2A -104.3(5)
C6" P2A C5" N2A 138.1(5)
O2A P2A C5" C4" -160.2(6)
C12" P2A C5" C4" 78.1(7)
C6" P2A C5" C4" -39.6(7)
C1A N1A C5A C4A 2.0(11)
Gd2 N1A C5A C4A -162.4(6)
C1A N1A C5A P1A -173.2(5)
Gd2 N1A C5A P1A 22.4(7)
C3A C4A C5A N1A 4.0(12)
C3A C4A C5A P1A 178.5(6)
O1A P1A C5A N1A -11.9(6)
C6A P1A C5A N1A -136.6(5)
C12A P1A C5A N1A 105.2(6)
O1A P1A C5A C4A 173.1(7)
C6A P1A C5A C4A 48.4(8)
C12A P1A C5A C4A -69.8(8)
O2A P2A C6" C11" 30.6(7)
C12" P2A C6" C11" 156.3(6)
C5" P2A C6" C11" -86.1(7)
O2A P2A C6" C7" -156.3(6)
C12" P2A C6" C7" -30.6(7)
C5" P2A C6" C7" 87.0(7)
O1A P1A C6A C11A 70.9(7)
C12A P1A C6A C11A -52.9(7)
C5A P1A C6A C11A -167.5(6)
O1A P1A C6A C7A -102.8(7)
C12A P1A C6A C7A 133.4(7)
C5A P1A C6A C7A 18.8(7)
C11" C6" C7" C8" 1.9(12)
P2A C6" C7" C8" -171.1(6)
C11A C6A C7A C8A 1.6(12)
P1A C6A C7A C8A 175.2(7)
C6A C7A C8A C9A -0.9(14)
C6" C7" C8" C9" -0.2(12)
C7" C8" C9" C10" -3.2(13)
C7A C8A C9A C10A 0.5(15)
C8" C9" C10" C11" 4.8(13)
C8A C9A C10A C11A -0.6(14)
C7A C6A C11A C10A -1.7(12)
P1A C6A C11A C10A -175.5(6)
C9A C10A C11A C6A 1.2(13)
C9" C10" C11" C6" -2.9(12)
C7" C6" C11" C10" -0.4(12)
P2A C6" C11" C10" 172.8(6)
O1A P1A C12A C17A 4.1(7)
C6A P1A C12A C17A 130.8(6)
C5A P1A C12A C17A -112.8(6)
O1A P1A C12A C13A 174.7(6)
C6A P1A C12A C13A -58.7(7)
C5A P1A C12A C13A 57.8(7)
O2A P2A C12" C13" 28.9(7)
C6" P2A C12" C13" -97.6(6)
C5" P2A C12" C13" 147.9(6)
O2A P2A C12" C17" -149.5(7)
C6" P2A C12" C17" 84.0(7)
C5" P2A C12" C17" -30.5(8)
C17" C12" C13" C14" -0.3(12)
P2A C12" C13" C14" -178.7(6)
C17A C12A C13A C14A -1.7(12)
P1A C12A C13A C14A -172.2(6)
C12A C13A C14A C15A -0.3(13)
C12" C13" C14" C15" 2.5(13)
C13" C14" C15" C16" -2.9(14)
C13A C14A C15A C16A 1.6(12)
C14A C15A C16A C17A -0.8(12)
C14" C15" C16" C17" 1.1(15)
C15A C16A C17A C12A -1.2(12)
C13A C12A C17A C16A 2.4(12)
P1A C12A C17A C16A 173.3(6)
C13" C12" C17" C16" -1.5(13)
P2A C12" C17" C16" 176.9(7)
C15" C16" C17" C12" 1.1(15)
O9N N3N O7N Gd1 -172.0(6)
O8N N3N O7N Gd1 6.3(6)
O9N N3N O8N Gd1 172.0(6)
O7N N3N O8N Gd1 -6.4(6)
Gd1 O2N N1N O3N 178.0(6)
Gd1 O2N N1N O1N -1.3(6)
Gd2 O5NA N2NA O6NA 179.9(6)
Gd2 O5NA N2NA O4NA 0.0(6)
Gd2 O4NA N2NA O6NA -179.9(6)
Gd2 O4NA N2NA O5NA 0.0(6)
Gd1 O5N N2N O6N 178.9(6)
Gd1 O5N N2N O4N -0.8(6)
Gd1 O4N N2N O6N -178.9(6)
Gd1 O4N N2N O5N 0.8(6)
O3N N1N O1N Gd1 -178.0(6)
O2N N1N O1N Gd1 1.2(6)
Gd2 O1NA N1NA O3NA -177.6(6)
Gd2 O1NA N1NA O2NA 1.9(6)
Gd2 O2NA N1NA O3NA 177.6(6)
Gd2 O2NA N1NA O1NA -1.9(6)
Gd2 O7NA N3NA O9NA 173.6(7)
Gd2 O7NA N3NA O8NA -8.9(7)
Gd2 O8NA N3NA O9NA -173.5(7)
Gd2 O8NA N3NA O7NA 9.1(7)
